data_7704400
loop_
_publ_author_name
'Sanchez-Lievanos, Karla R'
'Tariq, Mehrin'
'Brennessel, William W.'
'Knowles, Kathryn E.'

_publ_section_title
;
 Heterometallic trinuclear oxo-centered clusters as single-source
 precursors for synthesis of stoichiometric monodisperse transition metal
 ferrite nanocrystals.
;
_journal_issue 45
_journal_name_full 'Dalton transactions (Cambridge, England : 2003)'
_journal_page_first 16348
_journal_page_last 16358
_journal_paper_doi 10.1039/d0dt01369b
_journal_volume 49
_journal_year 2020
_chemical_formula_moiety 'C12 H6 F18 Fe3 O16, 2.5(O), H2 O'
_chemical_formula_sum 'C12 H13 F18 Fe3 O19.5'
_chemical_formula_weight 978.77
_space_group_crystal_system monoclinic
_space_group_IT_number 15
_space_group_name_Hall '-C 2yc'
_space_group_name_H-M_alt 'C 1 2/c 1'
_atom_sites_solution_hydrogens difmap
_atom_sites_solution_primary dual
_atom_sites_solution_secondary difmap
_audit_creation_date 2020-04-02
_audit_creation_method
;
Olex2 1.3-ac4
(compiled 2019.04.23 svn.r3594 for Rigaku Oxford Diffraction, GUI svn.r5739)
;
_audit_update_record
;
2020-04-14 deposited with the CCDC.	2020-05-13 downloaded from the CCDC.
;
_cell_angle_alpha 90
_cell_angle_beta 92.8530(10)
_cell_angle_gamma 90
_cell_formula_units_Z 8
_cell_length_a 33.7504(3)
_cell_length_b 10.71550(10)
_cell_length_c 16.4299(2)
_cell_measurement_reflns_used 17034
_cell_measurement_temperature 99.97(10)
_cell_measurement_theta_max 77.1590
_cell_measurement_theta_min 2.6180
_cell_volume 5934.55(11)
_computing_cell_refinement 'CrysAlisPro 1.171.40.68a (Rigaku OD, 2019)'
_computing_data_collection 'CrysAlisPro 1.171.40.68a (Rigaku OD, 2019)'
_computing_data_reduction 'CrysAlisPro 1.171.40.68a (Rigaku OD, 2019)'
_computing_molecular_graphics 'Olex2 (Dolomanov et al., 2009)'
_computing_publication_material 'Olex2 (Dolomanov et al., 2009)'
_computing_structure_refinement 'ShelXL (Sheldrick, 2015b)'
_computing_structure_solution 'ShelXT (Sheldrick, 2015a)'
_diffrn_ambient_environment N~2~
_diffrn_ambient_temperature 99.97(10)
_diffrn_detector 'Hybrid Pixel Array Detector'
_diffrn_detector_area_resol_mean 10.0000
_diffrn_detector_type HyPix
_diffrn_measured_fraction_theta_full 0.993
_diffrn_measured_fraction_theta_max 0.979
_diffrn_measurement_details
;
List of Runs (angles in degrees, time in seconds):

  # Type    Start    End  Width  t~exp~   \w     \q     \k     \f   Frames
#--------------------------------------------------------------------------
  1  \w     60.00 121.00   0.50    0.41    --   49.87  23.00  74.00  122
  2  \w    107.00 156.00   0.50    1.63    --  105.75  30.00 120.00   98
  3  \w     92.00 153.00   0.50    1.63    --  105.75  61.00  90.00  122
  4  \w    101.00 161.00   0.50    1.63    --  105.75  23.00  74.00  120
  5  \w    107.00 133.00   0.50    1.63    --  105.75  15.00   0.00   52
  6  \w     99.00 176.00   0.50    1.63    --  105.75  45.00 -60.00  154
  7  \w    102.00 173.00   0.50    1.63    --  105.75  61.00   0.00  142
  8  \w     95.00 140.00   0.50    1.63    --  105.75 125.00 120.00   90
  9  \w    153.00 178.00   0.50    1.63    --  105.75 125.00 120.00   50
 10  \w    -19.00   6.00   0.50    0.41    --   49.87 -23.00 -91.00   50
 11  \w    -21.00  13.00   0.50    0.41    --   49.87 -19.00  90.00   68
 12  \w    -19.00  11.00   0.50    0.41    --   49.87 -19.00 120.00   60
 13  \w    -21.00   8.00   0.50    0.41    --   49.87 -19.00 150.00   58
 14  \w     53.00  96.00   0.50    1.63    --  105.75 -94.00 120.00   86
 15  \w     34.00 106.00   0.50    1.63    --  105.75 -94.00 150.00  144
 16  \w     40.00  71.00   0.50    1.63    --  105.75 -94.00  90.00   62
 17  \w     55.00  99.00   0.50    1.63    --  105.75 -94.00-150.00   88
 18  \w     39.00  65.00   0.50    1.63    --  105.75 -94.00-180.00   52
 19  \w     36.00  62.00   0.50    1.63    --  105.75 -61.00-180.00   52
 20  \w     37.00  63.00   0.50    1.63    --  105.75 -61.00-150.00   52
 21  \w     51.00  80.00   0.50    1.63    --  105.75 -61.00 -60.00   58
 22  \w     48.00  78.00   0.50    1.63    --  105.75 -61.00   0.00   60
 23  \w     37.00  64.00   0.50    1.63    --  105.75 -61.00 150.00   54
 24  \w     45.00  73.00   0.50    1.63    --  105.75 -61.00  90.00   56
 25  \w     -4.00  24.00   0.50    0.41    --  -49.87  19.00 -60.00   56
 26  \w    -33.00   8.00   0.50    0.41    --  -49.87  38.00-180.00   82
 27  \w     -5.00  20.00   0.50    0.41    --  -49.87  19.00-150.00   50
 28  \w    -12.00  23.00   0.50    0.41    --  -49.87  23.00  74.00   70
 29  \w    -44.00 -19.00   0.50    1.63    --  -84.25  45.00  30.00   50
 30  \w    -41.00 -12.00   0.50    1.63    --  -84.25  45.00-120.00   58
 31  \w    -98.00 -50.00   0.50    0.41    --  -49.87 -23.00 -91.00   96
 32  \w   -141.00-116.00   0.50    1.63    --  -84.25 -23.00 -91.00   50
;
_diffrn_measurement_device 'four-circle diffractometer'
_diffrn_measurement_device_type 'XtaLAB Synergy, Dualflex, HyPix'
_diffrn_measurement_method '\w scans'
_diffrn_orient_matrix_type 'CrysAlisPro convention (1999,Acta A55,543-557)'
_diffrn_orient_matrix_UB_11 0.0432460000
_diffrn_orient_matrix_UB_12 0.0428577000
_diffrn_orient_matrix_UB_13 -0.0070959000
_diffrn_orient_matrix_UB_21 0.0065026000
_diffrn_orient_matrix_UB_22 -0.0065662000
_diffrn_orient_matrix_UB_23 0.0933466000
_diffrn_orient_matrix_UB_31 0.0132380000
_diffrn_orient_matrix_UB_32 -0.1371623000
_diffrn_orient_matrix_UB_33 -0.0066446000
_diffrn_radiation_monochromator mirror
_diffrn_radiation_probe x-ray
_diffrn_radiation_type 'Cu K\a'
_diffrn_radiation_wavelength 1.54184
_diffrn_reflns_av_R_equivalents 0.0504
_diffrn_reflns_av_unetI/netI 0.0335
_diffrn_reflns_Laue_measured_fraction_full 0.993
_diffrn_reflns_Laue_measured_fraction_max 0.979
_diffrn_reflns_limit_h_max 42
_diffrn_reflns_limit_h_min -42
_diffrn_reflns_limit_k_max 9
_diffrn_reflns_limit_k_min -13
_diffrn_reflns_limit_l_max 20
_diffrn_reflns_limit_l_min -20
_diffrn_reflns_number 26694
_diffrn_reflns_point_group_measured_fraction_full 0.993
_diffrn_reflns_point_group_measured_fraction_max 0.979
_diffrn_reflns_theta_full 74.504
_diffrn_reflns_theta_max 77.792
_diffrn_reflns_theta_min 2.622
_diffrn_source 'micro-focus sealed X-ray tube'
_diffrn_source_type 'PhotonJet (Cu) X-ray Source'
_exptl_absorpt_coefficient_mu 13.478
_exptl_absorpt_correction_T_max 1.00000
_exptl_absorpt_correction_T_min 0.46891
_exptl_absorpt_correction_type multi-scan
_exptl_absorpt_process_details
;
CrysAlisPro 1.171.40.68a (Rigaku Oxford Diffraction, 2019)
Empirical absorption correction using spherical harmonics,
 implemented in SCALE3 ABSPACK scaling algorithm.
;
_exptl_crystal_colour red
_exptl_crystal_colour_primary red
_exptl_crystal_density_diffrn 2.191
_exptl_crystal_description block
_exptl_crystal_F_000 3848
_exptl_crystal_size_max 0.206
_exptl_crystal_size_mid 0.192
_exptl_crystal_size_min 0.109
_refine_diff_density_max 0.761
_refine_diff_density_min -1.179
_refine_diff_density_rms 0.116
_refine_ls_extinction_method none
_refine_ls_goodness_of_fit_ref 1.079
_refine_ls_hydrogen_treatment constr
_refine_ls_matrix_type full
_refine_ls_number_parameters 560
_refine_ls_number_reflns 6218
_refine_ls_number_restraints 590
_refine_ls_restrained_S_all 1.076
_refine_ls_R_factor_all 0.0503
_refine_ls_R_factor_gt 0.0477
_refine_ls_shift/su_max 0.002
_refine_ls_shift/su_mean 0.000
_refine_ls_structure_factor_coef Fsqd
_refine_ls_weighting_details 'w=1/[\s^2^(Fo^2^)+(0.0885P)^2^+13.2079P] where P=(Fo^2^+2Fc^2^)/3'
_refine_ls_weighting_scheme calc
_refine_ls_wR_factor_gt 0.1325
_refine_ls_wR_factor_ref 0.1347
_reflns_Friedel_coverage 0.000
_reflns_number_gt 5776
_reflns_number_total 6218
_reflns_threshold_expression 'I > 2\s(I)'
_cod_data_source_file d0dt01369b2.cif
_cod_data_source_block knoks16
_cod_depositor_comments 'Adding full bibliography for 7704398--7704402.cif.'
_cod_original_formula_sum 'C12 H13 F18 Fe3 O19.50'
_cod_database_code 7704400
_shelx_shelxl_version_number 2018/3
_shelx_space_group_comment
;
The symmetry employed for this shelxl refinement is uniquely defined
by the following loop, which should always be used as a source of
symmetry information in preference to the above space-group names.
They are only intended as comments.
;
_shelx_estimated_absorpt_t_max 0.321
_shelx_estimated_absorpt_t_min 0.168
_diffrn_oxdiff_digest_frames
;
01c0e8682fc596e2f56ef3b6ce392f3df2000517da8
;
_reflns_odcompleteness_completeness 99.31
_reflns_odcompleteness_iscentric 1
_reflns_odcompleteness_theta 74.33
_olex2_refinement_description
;
1. Fixed Uiso
 At 1.5 times of:
  All O(H,H) groups
2. Restrained distances
 C3-C4 \\sim C3-C4'
 with sigma of 0.01
 C4-F4 \\sim C4-F5 \\sim C4-F6 \\sim C4'-F4' \\sim C4'-F5' \\sim C4'-F6'
 with sigma of 0.01
 F4-F5 \\sim F5-F6 \\sim F6-F4 \\sim F4'-F5' \\sim F5'-F6' \\sim F6'-F4'
 with sigma of 0.02
 C7-C8 \\sim C7-C8'
 with sigma of 0.01
 C8-F10 \\sim C8-F11 \\sim C8-F12 \\sim C8'-F11' \\sim C8'-F12' \\sim C8'-F10'
 with sigma of 0.01
 F10-F11 \\sim F11-F12 \\sim F12-F10 \\sim F11'-F12' \\sim F12'-F10' \\sim
F10'-F11'
 with sigma of 0.02
3. Uiso/Uaniso restraints and constraints
All non-hydrogen atoms have similar U: within 2A with sigma of 0.01 and sigma
for terminal atoms of 0.02
F11 \\sim F12': within 2A with sigma of 0.005 and sigma for terminal atoms of
0.01
Uanis(O17) = Uanis(O17')
Uanis(O18) = Uanis(O18')
Uanis(O19) = Uanis(O19')
4. Rigid body (RIGU) restrains
 F10, F11, F12, C8
 with sigma for 1-2 distances of 0.004 and sigma for 1-3 distances of 0.004
 F10', F11', F12', C8'
 with sigma for 1-2 distances of 0.004 and sigma for 1-3 distances of 0.004
 F4, F5, F6, C4
 with sigma for 1-2 distances of 0.004 and sigma for 1-3 distances of 0.004
 F4', F5', F6', C4'
 with sigma for 1-2 distances of 0.004 and sigma for 1-3 distances of 0.004
5. Others
 Sof(F4')=Sof(F5')=Sof(F6')=Sof(C4')=1-FVAR(1)
 Sof(F4)=Sof(F5)=Sof(F6)=Sof(C4)=FVAR(1)
 Sof(F10')=Sof(F11')=Sof(F12')=Sof(C8')=1-FVAR(2)
 Sof(F10)=Sof(F11)=Sof(F12)=Sof(C8)=FVAR(2)
 Sof(O17')=1-FVAR(3)
 Sof(O17)=FVAR(3)
 Sof(O18')=1-FVAR(4)
 Sof(O18)=FVAR(4)
 Sof(O19')=0.5*(1-FVAR(6))
 Sof(O19)=0.5*FVAR(6)
6.a Riding coordinates:
 O1(H1A,H1B), O2(H2A,H2B), O3(H3A,H3B), O20(H20A,H20B)
;
_olex2_submission_original_sample_id knoks16
_olex2_submission_special_instructions 'No special instructions were received'
_oxdiff_exptl_absorpt_empirical_details
;
Empirical correction (ABSPACK) includes:
- Absorption correction using spherical harmonics
- Frame scaling
;
_oxdiff_exptl_absorpt_empirical_full_max 1.735
_oxdiff_exptl_absorpt_empirical_full_min 0.672

loop_
_space_group_symop_operation_xyz
'x, y, z'
'-x, y, -z+1/2'
'x+1/2, y+1/2, z'
'-x+1/2, y+1/2, -z+1/2'
'-x, -y, -z'
'x, -y, z-1/2'
'-x+1/2, -y+1/2, -z'
'x+1/2, -y+1/2, z-1/2'

loop_
_atom_site_label
_atom_site_type_symbol
_atom_site_fract_x
_atom_site_fract_y
_atom_site_fract_z
_atom_site_U_iso_or_equiv
_atom_site_adp_type
_atom_site_occupancy
_atom_site_site_symmetry_order
_atom_site_calc_flag
_atom_site_refinement_flags_posn
_atom_site_refinement_flags_adp
_atom_site_refinement_flags_occupancy
_atom_site_disorder_assembly
_atom_site_disorder_group
Fe1 Fe 0.62089(2) 0.86060(4) 0.48753(3) 0.01641(13) Uani 1 1 d . U . . .
Fe2 Fe 0.63457(2) 0.56115(4) 0.53326(3) 0.02021(14) Uani 1 1 d . U . . .
Fe3 Fe 0.59800(2) 0.64525(4) 0.34932(3) 0.01992(14) Uani 1 1 d . U . . .
F1 F 0.57393(8) 0.8972(2) 0.74216(14) 0.0427(6) Uani 1 1 d . U . . .
F2 F 0.53955(7) 0.7329(3) 0.72446(17) 0.0618(8) Uani 1 1 d . U . . .
F3 F 0.59643(8) 0.7230(3) 0.78655(14) 0.0533(7) Uani 1 1 d . U . . .
F7 F 0.51855(8) 0.3307(2) 0.53910(15) 0.0458(6) Uani 1 1 d . U . . .
F8 F 0.53514(8) 0.2459(2) 0.42795(15) 0.0430(6) Uani 1 1 d . U . . .
F9 F 0.49280(7) 0.3965(3) 0.4268(2) 0.0619(8) Uani 1 1 d . U . . .
F13 F 0.47836(6) 0.85444(19) 0.32050(12) 0.0282(4) Uani 1 1 d . U . . .
F14 F 0.50743(6) 1.03135(19) 0.34047(14) 0.0347(5) Uani 1 1 d . U . . .
F15 F 0.48384(6) 0.9313(2) 0.44094(12) 0.0299(4) Uani 1 1 d . U . . .
F16 F 0.69326(9) 0.8548(3) 0.21100(17) 0.0555(8) Uani 1 1 d . U . . .
F17 F 0.65472(8) 1.0123(3) 0.2090(2) 0.0688(10) Uani 1 1 d . U . . .
F18 F 0.70423(7) 1.0029(3) 0.29394(15) 0.0479(6) Uani 1 1 d . U . . .
F4 F 0.7572(3) 0.8590(16) 0.5624(6) 0.027(2) Uani 0.35(2) 1 d D U . A 1
F5 F 0.7604(3) 0.6804(9) 0.6191(10) 0.028(2) Uani 0.35(2) 1 d D U . A 1
F6 F 0.7366(6) 0.8380(14) 0.6821(8) 0.029(2) Uani 0.35(2) 1 d D U . A 1
F10 F 0.72652(12) 0.3512(4) 0.3745(3) 0.0519(11) Uani 0.730(6) 1 d D U . B 1
F11 F 0.67857(13) 0.2872(4) 0.2945(4) 0.0748(17) Uani 0.730(6) 1 d D U . B 1
F12 F 0.71105(9) 0.4489(3) 0.26561(18) 0.0400(9) Uani 0.730(6) 1 d D U . B 1
F4' F 0.7506(2) 0.9052(8) 0.5814(5) 0.0330(15) Uani 0.65(2) 1 d D U . A 2
F5' F 0.76521(14) 0.7108(8) 0.5888(5) 0.0321(14) Uani 0.65(2) 1 d D U . A 2
F6' F 0.7368(3) 0.8003(9) 0.6875(4) 0.0292(14) Uani 0.65(2) 1 d D U . A 2
F10' F 0.6834(3) 0.3595(11) 0.2512(5) 0.058(3) Uani 0.270(6) 1 d D U . B 2
F11' F 0.7276(3) 0.3982(11) 0.3457(8) 0.056(3) Uani 0.270(6) 1 d D U . B 2
F12' F 0.6842(3) 0.2551(7) 0.3577(7) 0.046(2) Uani 0.270(6) 1 d D U . B 2
O1 O 0.62665(7) 1.04733(19) 0.50981(14) 0.0234(4) Uani 1 1 d . U . . .
H1A H 0.650955 1.067670 0.507343 0.035 Uiso 1 1 d R . . . .
H1B H 0.618705 1.064110 0.556973 0.035 Uiso 1 1 d R . . . .
O2 O 0.65326(7) 0.4243(2) 0.61640(18) 0.0341(6) Uani 1 1 d . U . . .
H2A H 0.676875 0.402328 0.607058 0.051 Uiso 1 1 d R . . . .
H2B H 0.637895 0.361738 0.611158 0.051 Uiso 1 1 d R . . . .
O3 O 0.57737(8) 0.5854(2) 0.23146(15) 0.0309(5) Uani 1 1 d . U . . .
H3A H 0.591305 0.523988 0.216771 0.046 Uiso 1 1 d R . . . .
H3B H 0.553195 0.563308 0.232821 0.046 Uiso 1 1 d R . . . .
O4 O 0.59645(6) 0.84201(19) 0.59673(13) 0.0207(4) Uani 1 1 d . U . . .
O5 O 0.60540(7) 0.64061(19) 0.63303(14) 0.0232(5) Uani 1 1 d . U . . .
O6 O 0.67630(6) 0.84917(19) 0.54612(13) 0.0209(4) Uani 1 1 d . U . . .
O7 O 0.68759(7) 0.6457(2) 0.57111(16) 0.0262(5) Uani 1 1 d . U . . .
O8 O 0.58468(6) 0.44841(19) 0.51477(12) 0.0193(4) Uani 1 1 d . U . . .
O9 O 0.56113(6) 0.50462(19) 0.38947(12) 0.0202(4) Uani 1 1 d . U . . .
O10 O 0.66581(8) 0.4590(2) 0.44677(16) 0.0318(5) Uani 1 1 d . U . . .
O11 O 0.64398(7) 0.5305(2) 0.32359(16) 0.0293(5) Uani 1 1 d . U . . .
O12 O 0.54830(7) 0.7569(2) 0.34659(13) 0.0238(5) Uani 1 1 d . U . . .
O13 O 0.56627(6) 0.90687(19) 0.43732(13) 0.0208(4) Uani 1 1 d . U . . .
O14 O 0.62782(7) 0.7864(2) 0.28732(14) 0.0295(5) Uani 1 1 d . U . . .
O15 O 0.65082(6) 0.91339(19) 0.38761(13) 0.0203(4) Uani 1 1 d . U . . .
O16 O 0.61791(5) 0.69282(17) 0.45726(11) 0.0136(4) Uani 1 1 d . U . . .
C1 C 0.59463(8) 0.7500(3) 0.64369(18) 0.0177(5) Uani 1 1 d . U . . .
C2 C 0.57590(9) 0.7770(3) 0.72576(19) 0.0223(6) Uani 1 1 d . U . . .
C3 C 0.69642(8) 0.7582(3) 0.57055(17) 0.0168(5) Uani 1 1 d D U . . .
C5 C 0.56075(8) 0.4458(2) 0.45491(16) 0.0137(5) Uani 1 1 d . U . . .
C6 C 0.52629(10) 0.3533(3) 0.4610(2) 0.0254(7) Uani 1 1 d . U . . .
C7 C 0.66536(9) 0.4663(3) 0.3707(2) 0.0248(6) Uani 1 1 d D U . . .
C9 C 0.54297(9) 0.8534(3) 0.38651(17) 0.0173(5) Uani 1 1 d . U . . .
C10 C 0.50263(9) 0.9183(3) 0.37209(17) 0.0201(6) Uani 1 1 d . U . . .
C11 C 0.64906(9) 0.8719(3) 0.31711(19) 0.0191(6) Uani 1 1 d . U . . .
C12 C 0.67592(10) 0.9371(3) 0.2571(2) 0.0260(7) Uani 1 1 d . U . . .
C4 C 0.7381(2) 0.7820(9) 0.6101(6) 0.018(2) Uani 0.35(2) 1 d D U . A 1
C8 C 0.69623(14) 0.3876(4) 0.3266(3) 0.0303(11) Uani 0.730(6) 1 d D U . B 1
C4' C 0.73801(14) 0.7945(6) 0.6067(4) 0.0191(12) Uani 0.65(2) 1 d D U . A 2
C8' C 0.6906(3) 0.3674(8) 0.3299(6) 0.036(2) Uani 0.270(6) 1 d D U . B 2
O17 O 0.70821(15) 1.1167(5) 0.5062(3) 0.0417(10) Uani 0.586(6) 1 d . U . C 1
O17' O 0.6910(2) 1.1802(7) 0.5045(5) 0.0417(10) Uani 0.414(6) 1 d . U . C 2
O18 O 0.7329(3) 0.3643(11) 0.5643(7) 0.0683(16) Uani 0.443(9) 1 d . U . D 1
O18' O 0.7287(2) 0.3567(8) 0.6091(6) 0.0683(16) Uani 0.557(9) 1 d . U . D 2
O19 O 0.500000 0.503(2) 0.250000 0.0233(11) Uani 0.150(8) 2 d S TU P E 1
O19' O 0.50446(15) 0.5716(5) 0.2242(3) 0.0233(11) Uani 0.425(4) 1 d . U . E 2
O20 O 0.60448(7) 0.7805(2) 0.11757(13) 0.0251(5) Uani 1 1 d . U . . .
H20A H 0.580521 0.759348 0.106536 0.038 Uiso 1 1 d R . . . .
H20B H 0.605751 0.812428 0.164996 0.038 Uiso 1 1 d R . . . .

loop_
_atom_site_aniso_label
_atom_site_aniso_U_11
_atom_site_aniso_U_22
_atom_site_aniso_U_33
_atom_site_aniso_U_23
_atom_site_aniso_U_13
_atom_site_aniso_U_12
Fe1 0.0169(2) 0.0116(2) 0.0213(2) -0.00548(16) 0.00664(17) -0.00394(15)
Fe2 0.0131(2) 0.0155(2) 0.0324(3) -0.00955(18) 0.00503(18) -0.00355(16)
Fe3 0.0238(3) 0.0113(2) 0.0260(3) -0.00534(16) 0.01477(19) -0.00391(16)
F1 0.0635(15) 0.0356(11) 0.0309(11) -0.0046(9) 0.0217(11) 0.0105(11)
F2 0.0258(11) 0.106(2) 0.0561(16) -0.0186(16) 0.0234(11) -0.0220(13)
F3 0.0572(15) 0.0764(18) 0.0268(11) 0.0140(11) 0.0067(10) 0.0393(14)
F7 0.0591(15) 0.0400(12) 0.0414(12) -0.0105(10) 0.0325(11) -0.0293(11)
F8 0.0600(15) 0.0243(10) 0.0469(13) -0.0157(9) 0.0230(11) -0.0210(10)
F9 0.0230(11) 0.0641(17) 0.096(2) 0.0064(16) -0.0209(13) -0.0149(12)
F13 0.0263(10) 0.0375(11) 0.0206(9) -0.0092(7) -0.0006(7) -0.0114(8)
F14 0.0263(10) 0.0262(10) 0.0506(13) 0.0129(9) -0.0094(9) -0.0056(8)
F15 0.0269(10) 0.0417(11) 0.0214(9) -0.0121(8) 0.0027(7) 0.0023(8)
F16 0.0556(16) 0.0620(17) 0.0527(15) -0.0162(12) 0.0405(13) -0.0162(12)
F17 0.0407(14) 0.093(2) 0.0729(19) 0.0633(18) 0.0079(13) 0.0080(14)
F18 0.0440(13) 0.0592(15) 0.0413(12) 0.0082(11) 0.0084(10) -0.0346(12)
F4 0.019(3) 0.032(5) 0.030(3) 0.003(3) 0.005(2) -0.009(3)
F5 0.018(3) 0.024(3) 0.041(5) -0.005(3) -0.004(3) 0.005(3)
F6 0.030(4) 0.032(6) 0.025(4) -0.015(4) 0.006(3) -0.009(5)
F10 0.0413(19) 0.065(3) 0.051(2) 0.0123(18) 0.0156(16) 0.0316(19)
F11 0.053(2) 0.044(2) 0.130(4) -0.060(3) 0.033(3) -0.0096(19)
F12 0.0343(17) 0.055(2) 0.0326(15) 0.0001(13) 0.0170(12) 0.0190(14)
F4' 0.029(2) 0.028(3) 0.041(3) 0.006(2) -0.0039(19) -0.018(2)
F5' 0.0192(17) 0.040(3) 0.037(3) -0.012(2) 0.0027(17) 0.0023(16)
F6' 0.032(2) 0.037(4) 0.0196(17) -0.0039(19) 0.0050(14) -0.012(3)
F10' 0.068(6) 0.070(6) 0.035(4) -0.015(4) -0.006(4) 0.046(5)
F11' 0.035(4) 0.051(6) 0.083(7) -0.006(5) 0.018(5) 0.014(4)
F12' 0.045(4) 0.019(3) 0.074(5) -0.022(3) -0.008(4) 0.016(3)
O1 0.0259(11) 0.0145(10) 0.0300(11) -0.0067(8) 0.0031(9) -0.0042(8)
O2 0.0220(11) 0.0213(11) 0.0587(17) -0.0082(11) -0.0023(11) -0.0031(9)
O3 0.0490(15) 0.0174(10) 0.0282(12) -0.0022(9) 0.0221(11) -0.0003(10)
O4 0.0225(10) 0.0180(10) 0.0222(10) -0.0039(8) 0.0075(8) -0.0015(8)
O5 0.0239(11) 0.0190(10) 0.0263(11) -0.0015(8) -0.0019(9) 0.0046(8)
O6 0.0208(10) 0.0177(10) 0.0242(10) -0.0041(8) -0.0001(8) -0.0026(8)
O7 0.0204(11) 0.0167(10) 0.0413(13) -0.0016(9) 0.0009(9) -0.0023(8)
O8 0.0189(10) 0.0202(10) 0.0182(9) 0.0012(8) -0.0039(8) -0.0047(8)
O9 0.0281(11) 0.0165(10) 0.0160(9) 0.0013(7) 0.0018(8) -0.0040(8)
O10 0.0342(13) 0.0246(11) 0.0378(13) -0.0062(10) 0.0143(10) -0.0010(10)
O11 0.0233(11) 0.0235(11) 0.0419(13) -0.0115(10) 0.0083(10) 0.0045(9)
O12 0.0385(13) 0.0168(10) 0.0159(9) -0.0033(8) -0.0008(9) 0.0017(9)
O13 0.0181(10) 0.0174(10) 0.0269(11) -0.0068(8) 0.0001(8) -0.0016(8)
O14 0.0364(13) 0.0284(12) 0.0248(11) -0.0097(9) 0.0121(9) -0.0173(10)
O15 0.0249(10) 0.0173(10) 0.0192(10) -0.0003(8) 0.0046(8) -0.0058(8)
O16 0.0153(9) 0.0109(9) 0.0151(8) -0.0022(7) 0.0040(7) -0.0020(7)
C1 0.0111(12) 0.0203(13) 0.0215(13) -0.0019(10) 0.0004(10) 0.0002(10)
C2 0.0189(14) 0.0256(15) 0.0225(14) 0.0025(11) 0.0038(11) 0.0067(11)
C3 0.0138(12) 0.0180(13) 0.0193(12) -0.0044(10) 0.0071(10) -0.0031(10)
C5 0.0144(12) 0.0134(12) 0.0135(11) -0.0013(9) 0.0016(9) -0.0014(9)
C6 0.0209(15) 0.0263(16) 0.0289(16) -0.0028(12) 0.0030(12) -0.0092(12)
C7 0.0230(14) 0.0176(13) 0.0349(16) -0.0080(12) 0.0124(12) -0.0033(11)
C9 0.0236(14) 0.0149(13) 0.0137(12) -0.0011(9) 0.0037(10) -0.0057(10)
C10 0.0241(14) 0.0209(14) 0.0150(13) -0.0022(10) -0.0013(11) -0.0074(11)
C11 0.0200(13) 0.0169(13) 0.0212(13) 0.0000(10) 0.0091(11) -0.0035(10)
C12 0.0222(15) 0.0300(16) 0.0264(15) 0.0054(12) 0.0072(12) -0.0048(12)
C4 0.018(4) 0.018(4) 0.019(4) -0.001(3) 0.008(4) -0.002(3)
C8 0.027(2) 0.022(2) 0.043(2) -0.0069(19) 0.0095(19) 0.0079(18)
C4' 0.018(3) 0.020(2) 0.020(2) -0.003(2) 0.005(2) -0.005(2)
C8' 0.035(4) 0.033(4) 0.039(4) -0.013(4) 0.003(4) 0.017(4)
O17 0.034(2) 0.034(2) 0.058(2) 0.007(2) 0.0064(19) -0.0119(15)
O17' 0.034(2) 0.034(2) 0.058(2) 0.007(2) 0.0064(19) -0.0119(15)
O18 0.042(2) 0.091(4) 0.073(4) 0.037(4) 0.012(3) 0.025(2)
O18' 0.042(2) 0.091(4) 0.073(4) 0.037(4) 0.012(3) 0.025(2)
O19 0.018(2) 0.027(3) 0.024(3) 0.000 -0.007(2) 0.000
O19' 0.018(2) 0.027(3) 0.024(3) 0.000 -0.007(2) 0.000
O20 0.0320(12) 0.0209(10) 0.0232(10) 0.0003(8) 0.0083(9) -0.0023(9)

loop_
_atom_type_symbol
_atom_type_description
_atom_type_scat_dispersion_real
_atom_type_scat_dispersion_imag
_atom_type_scat_source
C C 0.0181 0.0091 'International Tables Vol C Tables 4.2.6.8 and 6.1.1.4'
H H 0.0000 0.0000 'International Tables Vol C Tables 4.2.6.8 and 6.1.1.4'
F F 0.0727 0.0534 'International Tables Vol C Tables 4.2.6.8 and 6.1.1.4'
Fe Fe -1.1336 3.1974 'International Tables Vol C Tables 4.2.6.8 and 6.1.1.4'
O O 0.0492 0.0322 'International Tables Vol C Tables 4.2.6.8 and 6.1.1.4'

loop_
_geom_angle_atom_site_label_1
_geom_angle_atom_site_label_2
_geom_angle_atom_site_label_3
_geom_angle
_geom_angle_site_symmetry_1
_geom_angle_site_symmetry_3
_geom_angle_publ_flag
O1 Fe1 O6 84.17(9) . . ?
O1 Fe1 O13 84.87(9) . . ?
O1 Fe1 O15 80.02(9) . . ?
O4 Fe1 O1 88.68(9) . . ?
O4 Fe1 O6 88.88(9) . . ?
O4 Fe1 O13 89.00(9) . . ?
O4 Fe1 O15 167.76(8) . . ?
O13 Fe1 O6 168.88(8) . . ?
O13 Fe1 O15 94.61(9) . . ?
O15 Fe1 O6 85.34(9) . . ?
O16 Fe1 O1 174.29(9) . . ?
O16 Fe1 O4 97.04(8) . . ?
O16 Fe1 O6 95.89(8) . . ?
O16 Fe1 O13 95.20(8) . . ?
O16 Fe1 O15 94.28(8) . . ?
O2 Fe2 O5 85.02(10) . . ?
O2 Fe2 O8 84.47(9) . . ?
O2 Fe2 O10 86.08(11) . . ?
O7 Fe2 O2 83.22(9) . . ?
O7 Fe2 O5 91.12(9) . . ?
O7 Fe2 O8 167.64(9) . . ?
O7 Fe2 O10 88.62(10) . . ?
O8 Fe2 O5 86.72(9) . . ?
O8 Fe2 O10 91.62(9) . . ?
O10 Fe2 O5 171.06(10) . . ?
O16 Fe2 O2 178.36(9) . . ?
O16 Fe2 O5 94.24(8) . . ?
O16 Fe2 O7 95.33(9) . . ?
O16 Fe2 O8 96.96(8) . . ?
O16 Fe2 O10 94.68(9) . . ?
O9 Fe3 O3 84.06(9) . . ?
O9 Fe3 O14 168.50(9) . . ?
O11 Fe3 O3 81.23(10) . . ?
O11 Fe3 O9 95.87(9) . . ?
O11 Fe3 O12 166.59(10) . . ?
O11 Fe3 O14 86.89(10) . . ?
O12 Fe3 O3 85.75(9) . . ?
O12 Fe3 O9 85.90(9) . . ?
O12 Fe3 O14 88.88(10) . . ?
O14 Fe3 O3 85.33(9) . . ?
O16 Fe3 O3 177.53(9) . . ?
O16 Fe3 O9 94.93(8) . . ?
O16 Fe3 O11 96.65(9) . . ?
O16 Fe3 O12 96.44(8) . . ?
O16 Fe3 O14 95.83(8) . . ?
Fe1 O1 H1A 109.0 . . ?
Fe1 O1 H1B 109.8 . . ?
H1A O1 H1B 109.7 . . ?
Fe2 O2 H2A 109.4 . . ?
Fe2 O2 H2B 109.0 . . ?
H2A O2 H2B 109.6 . . ?
Fe3 O3 H3A 109.4 . . ?
Fe3 O3 H3B 109.3 . . ?
H3A O3 H3B 109.6 . . ?
C1 O4 Fe1 131.13(19) . . ?
C1 O5 Fe2 129.4(2) . . ?
C3 O6 Fe1 131.67(19) . . ?
C3 O7 Fe2 128.7(2) . . ?
C5 O8 Fe2 128.18(19) . . ?
C5 O9 Fe3 132.14(19) . . ?
C7 O10 Fe2 131.0(2) . . ?
C7 O11 Fe3 129.1(2) . . ?
C9 O12 Fe3 127.7(2) . . ?
C9 O13 Fe1 132.8(2) . . ?
C11 O14 Fe3 128.0(2) . . ?
C11 O15 Fe1 130.31(19) . . ?
Fe1 O16 Fe2 121.11(10) . . ?
Fe1 O16 Fe3 120.66(10) . . ?
Fe3 O16 Fe2 118.23(9) . . ?
O4 C1 C2 115.1(3) . . ?
O5 C1 O4 129.1(3) . . ?
O5 C1 C2 115.8(3) . . ?
F1 C2 F3 107.7(3) . . ?
F1 C2 C1 112.9(3) . . ?
F2 C2 F1 107.4(3) . . ?
F2 C2 F3 108.0(3) . . ?
F2 C2 C1 109.9(3) . . ?
F3 C2 C1 110.9(2) . . ?
O6 C3 C4 118.6(4) . . ?
O6 C3 C4' 113.4(3) . . ?
O7 C3 O6 129.5(3) . . ?
O7 C3 C4 111.8(4) . . ?
O7 C3 C4' 117.1(3) . . ?
O8 C5 O9 129.6(3) . . ?
O8 C5 C6 115.4(3) . . ?
O9 C5 C6 115.0(3) . . ?
F7 C6 C5 111.2(3) . . ?
F8 C6 F7 107.2(3) . . ?
F8 C6 F9 109.8(3) . . ?
F8 C6 C5 110.5(3) . . ?
F9 C6 F7 105.4(3) . . ?
F9 C6 C5 112.4(3) . . ?
O10 C7 C8 117.3(3) . . ?
O10 C7 C8' 114.4(5) . . ?
O11 C7 O10 129.5(3) . . ?
O11 C7 C8 113.2(3) . . ?
O11 C7 C8' 115.4(5) . . ?
O12 C9 O13 128.9(3) . . ?
O12 C9 C10 116.5(3) . . ?
O13 C9 C10 114.6(2) . . ?
F13 C10 C9 112.1(2) . . ?
F14 C10 F13 107.5(2) . . ?
F14 C10 F15 108.0(3) . . ?
F14 C10 C9 110.4(2) . . ?
F15 C10 F13 106.8(2) . . ?
F15 C10 C9 111.9(2) . . ?
O14 C11 C12 115.3(3) . . ?
O15 C11 O14 129.0(3) . . ?
O15 C11 C12 115.7(3) . . ?
F16 C12 C11 110.9(3) . . ?
F17 C12 F16 108.0(3) . . ?
F17 C12 C11 110.0(3) . . ?
F18 C12 F16 106.9(3) . . ?
F18 C12 F17 108.1(3) . . ?
F18 C12 C11 112.7(3) . . ?
F4 C4 F5 106.7(7) . . ?
F4 C4 F6 106.7(8) . . ?
F4 C4 C3 108.2(7) . . ?
F5 C4 F6 108.6(8) . . ?
F5 C4 C3 114.3(7) . . ?
F6 C4 C3 112.0(11) . . ?
F10 C8 F11 108.4(5) . . ?
F10 C8 C7 113.7(4) . . ?
F11 C8 C7 109.2(4) . . ?
F12 C8 F10 106.8(4) . . ?
F12 C8 F11 106.4(5) . . ?
F12 C8 C7 112.0(3) . . ?
F4' C4' C3 113.6(4) . . ?
F5' C4' F4' 107.3(5) . . ?
F5' C4' F6' 107.9(5) . . ?
F5' C4' C3 111.7(4) . . ?
F6' C4' F4' 107.2(5) . . ?
F6' C4' C3 108.8(6) . . ?
F10' C8' C7 113.4(8) . . ?
F11' C8' F10' 109.9(9) . . ?
F11' C8' C7 106.5(8) . . ?
F12' C8' F10' 105.1(8) . . ?
F12' C8' F11' 109.7(9) . . ?
F12' C8' C7 112.3(7) . . ?
H20A O20 H20B 107.8 . . ?

loop_
_geom_bond_atom_site_label_1
_geom_bond_atom_site_label_2
_geom_bond_distance
_geom_bond_site_symmetry_2
_geom_bond_publ_flag
Fe1 O1 2.042(2) . ?
Fe1 O4 2.022(2) . ?
Fe1 O6 2.064(2) . ?
Fe1 O13 2.043(2) . ?
Fe1 O15 2.050(2) . ?
Fe1 O16 1.8668(19) . ?
Fe2 O2 2.080(3) . ?
Fe2 O5 2.131(2) . ?
Fe2 O7 2.074(2) . ?
Fe2 O8 2.082(2) . ?
Fe2 O10 2.116(2) . ?
Fe2 O16 1.948(2) . ?
Fe3 O3 2.124(3) . ?
Fe3 O9 2.082(2) . ?
Fe3 O11 2.040(2) . ?
Fe3 O12 2.059(2) . ?
Fe3 O14 2.107(2) . ?
Fe3 O16 1.9334(19) . ?
F1 C2 1.318(4) . ?
F2 C2 1.314(4) . ?
F3 C2 1.321(4) . ?
F7 C6 1.344(4) . ?
F8 C6 1.313(4) . ?
F9 C6 1.320(4) . ?
F13 C10 1.337(3) . ?
F14 C10 1.331(4) . ?
F15 C10 1.331(3) . ?
F16 C12 1.318(4) . ?
F17 C12 1.314(4) . ?
F18 C12 1.311(4) . ?
F4 C4 1.327(7) . ?
F5 C4 1.328(7) . ?
F6 C4 1.330(7) . ?
F10 C8 1.318(5) . ?
F11 C8 1.326(5) . ?
F12 C8 1.317(5) . ?
F4' C4' 1.333(5) . ?
F5' C4' 1.327(5) . ?
F6' C4' 1.332(5) . ?
F10' C8' 1.307(7) . ?
F11' C8' 1.307(7) . ?
F12' C8' 1.308(7) . ?
O1 H1A 0.8515 . ?
O1 H1B 0.8517 . ?
O2 H2A 0.8523 . ?
O2 H2B 0.8498 . ?
O3 H3A 0.8510 . ?
O3 H3B 0.8512 . ?
O4 C1 1.255(4) . ?
O5 C1 1.243(4) . ?
O6 C3 1.243(4) . ?
O7 C3 1.241(4) . ?
O8 C5 1.242(3) . ?
O9 C5 1.247(3) . ?
O10 C7 1.252(4) . ?
O11 C7 1.240(4) . ?
O12 C9 1.242(4) . ?
O13 C9 1.256(4) . ?
O14 C11 1.248(4) . ?
O15 C11 1.239(4) . ?
C1 C2 1.545(4) . ?
C3 C4 1.543(8) . ?
C3 C4' 1.546(5) . ?
C5 C6 1.535(4) . ?
C7 C8 1.548(5) . ?
C7 C8' 1.534(8) . ?
C9 C10 1.537(4) . ?
C11 C12 1.541(4) . ?
O19' O19' 0.913(10) 2_655 ?
O20 H20A 0.8506 . ?
O20 H20B 0.8502 . ?

loop_
_geom_hbond_atom_site_label_D
_geom_hbond_atom_site_label_H
_geom_hbond_atom_site_label_A
_geom_hbond_distance_DH
_geom_hbond_distance_HA
_geom_hbond_distance_DA
_geom_hbond_angle_DHA
_geom_hbond_site_symmetry_A
_geom_hbond_publ_flag
O1 H1A O17 0.85 2.00 2.855(5) 177.8 . yes
O1 H1A O17' 0.85 1.81 2.603(7) 153.2 . yes
O1 H1B O20 0.85 2.01 2.689(3) 136.0 6_576 yes
O2 H2A O18 0.85 2.09 2.933(10) 169.8 . yes
O2 H2A O18' 0.85 1.82 2.657(7) 168.6 . yes
O2 H2B O20 0.85 1.90 2.745(3) 171.0 6_566 yes
O3 H3A O5 0.85 2.30 3.087(3) 153.7 6_565 yes
O3 H3B O19 0.85 1.94 2.789(8) 172.3 . yes
O3 H3B O19' 0.85 2.10 2.895(6) 154.3 2_655 yes
O3 H3B O19' 0.85 1.65 2.462(6) 159.7 . yes
O20 H20A F13 0.85 2.58 3.125(3) 122.8 2_655 yes
O20 H20B O14 0.85 2.13 2.861(3) 144.4 . yes

loop_
_geom_torsion_atom_site_label_1
_geom_torsion_atom_site_label_2
_geom_torsion_atom_site_label_3
_geom_torsion_atom_site_label_4
_geom_torsion
_geom_torsion_site_symmetry_1
_geom_torsion_site_symmetry_2
_geom_torsion_site_symmetry_3
_geom_torsion_site_symmetry_4
_geom_torsion_publ_flag
Fe1 O4 C1 O5 -5.3(5) . . . . ?
Fe1 O4 C1 C2 175.48(19) . . . . ?
Fe1 O6 C3 O7 -5.1(5) . . . . ?
Fe1 O6 C3 C4 177.9(5) . . . . ?
Fe1 O6 C3 C4' 176.3(3) . . . . ?
Fe1 O13 C9 O12 -5.9(5) . . . . ?
Fe1 O13 C9 C10 174.64(19) . . . . ?
Fe1 O15 C11 O14 1.1(5) . . . . ?
Fe1 O15 C11 C12 179.1(2) . . . . ?
Fe2 O5 C1 O4 3.6(5) . . . . ?
Fe2 O5 C1 C2 -177.15(19) . . . . ?
Fe2 O7 C3 O6 -1.4(5) . . . . ?
Fe2 O7 C3 C4 175.8(4) . . . . ?
Fe2 O7 C3 C4' 177.2(3) . . . . ?
Fe2 O8 C5 O9 3.7(5) . . . . ?
Fe2 O8 C5 C6 -178.66(19) . . . . ?
Fe2 O10 C7 O11 -5.9(5) . . . . ?
Fe2 O10 C7 C8 172.4(3) . . . . ?
Fe2 O10 C7 C8' -175.8(5) . . . . ?
Fe3 O9 C5 O8 -5.7(5) . . . . ?
Fe3 O9 C5 C6 176.6(2) . . . . ?
Fe3 O11 C7 O10 -3.8(5) . . . . ?
Fe3 O11 C7 C8 177.8(2) . . . . ?
Fe3 O11 C7 C8' 166.0(5) . . . . ?
Fe3 O12 C9 O13 0.6(5) . . . . ?
Fe3 O12 C9 C10 -179.97(18) . . . . ?
Fe3 O14 C11 O15 -18.5(5) . . . . ?
Fe3 O14 C11 C12 163.5(2) . . . . ?
O4 Fe1 O16 Fe2 -46.39(12) . . . . ?
O4 Fe1 O16 Fe3 133.46(11) . . . . ?
O4 C1 C2 F1 -16.1(4) . . . . ?
O4 C1 C2 F2 103.8(3) . . . . ?
O4 C1 C2 F3 -137.0(3) . . . . ?
O5 C1 C2 F1 164.6(3) . . . . ?
O5 C1 C2 F2 -75.6(4) . . . . ?
O5 C1 C2 F3 43.7(4) . . . . ?
O6 Fe1 O16 Fe2 43.20(12) . . . . ?
O6 Fe1 O16 Fe3 -136.95(11) . . . . ?
O6 C3 C4 F4 -48.3(11) . . . . ?
O6 C3 C4 F5 -167.0(9) . . . . ?
O6 C3 C4 F6 69.1(12) . . . . ?
O6 C3 C4' F4' -21.8(7) . . . . ?
O6 C3 C4' F5' -143.4(5) . . . . ?
O6 C3 C4' F6' 97.5(7) . . . . ?
O7 C3 C4 F4 134.2(9) . . . . ?
O7 C3 C4 F5 15.5(11) . . . . ?
O7 C3 C4 F6 -108.4(11) . . . . ?
O7 C3 C4' F4' 159.4(6) . . . . ?
O7 C3 C4' F5' 37.8(7) . . . . ?
O7 C3 C4' F6' -81.2(7) . . . . ?
O8 C5 C6 F7 25.9(4) . . . . ?
O8 C5 C6 F8 -93.0(3) . . . . ?
O8 C5 C6 F9 143.9(3) . . . . ?
O9 C5 C6 F7 -156.0(3) . . . . ?
O9 C5 C6 F8 85.0(3) . . . . ?
O9 C5 C6 F9 -38.1(4) . . . . ?
O10 C7 C8 F10 -19.0(6) . . . . ?
O10 C7 C8 F11 102.2(5) . . . . ?
O10 C7 C8 F12 -140.2(4) . . . . ?
O10 C7 C8' F10' 166.6(8) . . . . ?
O10 C7 C8' F11' -72.4(9) . . . . ?
O10 C7 C8' F12' 47.6(9) . . . . ?
O11 C7 C8 F10 159.6(4) . . . . ?
O11 C7 C8 F11 -79.2(5) . . . . ?
O11 C7 C8 F12 38.4(5) . . . . ?
O11 C7 C8' F10' -4.8(10) . . . . ?
O11 C7 C8' F11' 116.2(8) . . . . ?
O11 C7 C8' F12' -123.7(7) . . . . ?
O12 C9 C10 F13 3.5(4) . . . . ?
O12 C9 C10 F14 -116.4(3) . . . . ?
O12 C9 C10 F15 123.4(3) . . . . ?
O13 Fe1 O16 Fe2 -136.03(11) . . . . ?
O13 Fe1 O16 Fe3 43.83(12) . . . . ?
O13 C9 C10 F13 -177.1(2) . . . . ?
O13 C9 C10 F14 63.1(3) . . . . ?
O13 C9 C10 F15 -57.1(3) . . . . ?
O14 C11 C12 F16 -44.2(4) . . . . ?
O14 C11 C12 F17 75.2(4) . . . . ?
O14 C11 C12 F18 -164.0(3) . . . . ?
O15 Fe1 O16 Fe2 128.94(11) . . . . ?
O15 Fe1 O16 Fe3 -51.21(12) . . . . ?
O15 C11 C12 F16 137.5(3) . . . . ?
O15 C11 C12 F17 -103.1(4) . . . . ?
O15 C11 C12 F18 17.6(4) . . . . ?
